data_2238754
loop_
_publ_author_name
'Kitoh, Soh-ichi'
'Feng, Yijing'
'Fujinami, Shuhei'
'Ichitani, Masaki'
'Honda, Mitsunori'
'Kunimoto, Ko-Ki'

_publ_section_title
;
 1-Acetyl-5-(4-fluorophenyl)-2-sulfanylideneimidazolidin-4-one
;
_journal_issue 11
_journal_name_full 'Acta Crystallographica Section E'
_journal_page_first o1699
_journal_paper_doi 10.1107/S1600536813028560
_journal_volume 69
_journal_year 2013
_chemical_formula_iupac 'C11 H9 F N2 O2 S'
_chemical_formula_moiety 'C11 H9 F N2 O2 S'
_chemical_formula_sum 'C11 H9 F N2 O2 S'
_chemical_formula_weight 252.27
_chemical_name_systematic
;
1-Acetyl-5-(4-fluorophenyl)-2-sulfanylideneimidazolidin-4-one
;
_space_group_IT_number 14
_symmetry_cell_setting monoclinic
_symmetry_space_group_name_Hall '-P 2yn'
_symmetry_space_group_name_H-M 'P 1 21/n 1'
_atom_sites_solution_hydrogens geom
_atom_sites_solution_primary direct
_atom_sites_solution_secondary difmap
_cell_angle_alpha 90.0000
_cell_angle_beta 113.541(3)
_cell_angle_gamma 90.0000
_cell_formula_units_Z 4
_cell_length_a 7.1327(9)
_cell_length_b 23.852(3)
_cell_length_c 7.3437(10)
_cell_measurement_reflns_used 4829
_cell_measurement_temperature 123
_cell_measurement_theta_max 27.48
_cell_measurement_theta_min 3.03
_cell_volume 1145.4(3)
_computing_cell_refinement 'CrystalClear (Rigaku, 2006)'
_computing_data_collection 'CrystalClear (Rigaku, 2006)'
_computing_data_reduction 'CrystalClear (Rigaku, 2006)'
_computing_molecular_graphics
;
ORTEP-3 for Windows (Farrugia, 2012) and <i>Mercury</i> (Macrae <i>et
al.</i>, 2006)
;
_computing_publication_material 'CrystalStructure (Rigaku, 2010)'
_computing_structure_refinement 'SHELXL97 (Sheldrick, 2008)'
_computing_structure_solution
;
SIR2008 in <i>Il Milione</i> (Burla <i>et al.</i>, 2007)
;
_diffrn_ambient_temperature 123
_diffrn_detector_area_resol_mean 7.314
_diffrn_measured_fraction_theta_full 0.990
_diffrn_measured_fraction_theta_max 0.990
_diffrn_measurement_device_type 'Rigaku/MSC Mercury CCD'
_diffrn_measurement_method \w
_diffrn_radiation_type 'Mo K\a'
_diffrn_radiation_wavelength 0.71070
_diffrn_reflns_av_R_equivalents 0.0240
_diffrn_reflns_limit_h_max 9
_diffrn_reflns_limit_h_min -9
_diffrn_reflns_limit_k_max 30
_diffrn_reflns_limit_k_min -30
_diffrn_reflns_limit_l_max 8
_diffrn_reflns_limit_l_min -9
_diffrn_reflns_number 12234
_diffrn_reflns_theta_full 27.48
_diffrn_reflns_theta_max 27.48
_diffrn_reflns_theta_min 3.37
_diffrn_standards_number 0
_exptl_absorpt_coefficient_mu 0.286
_exptl_absorpt_correction_T_max 0.977
_exptl_absorpt_correction_T_min 0.829
_exptl_absorpt_correction_type multi-scan
_exptl_absorpt_process_details '(<i>REQAB</i>; Rigaku, 1998)'
_exptl_crystal_colour colorless
_exptl_crystal_density_diffrn 1.463
_exptl_crystal_density_method 'not measured'
_exptl_crystal_description prism
_exptl_crystal_F_000 520
_exptl_crystal_size_max 0.300
_exptl_crystal_size_mid 0.100
_exptl_crystal_size_min 0.080
_refine_diff_density_max 0.320
_refine_diff_density_min -0.230
_refine_ls_extinction_method none
_refine_ls_goodness_of_fit_ref 1.060
_refine_ls_hydrogen_treatment mixed
_refine_ls_number_parameters 159
_refine_ls_number_reflns 2612
_refine_ls_number_restraints 0
_refine_ls_R_factor_gt 0.0314
_refine_ls_shift/su_max 0.001
_refine_ls_structure_factor_coef Fsqd
_refine_ls_weighting_details 'w = 1/[\s^2^(Fo^2^)+(0.0441P)^2^+0.4044P] where P=(Fo^2^+2Fc^2^)/3'
_refine_ls_weighting_scheme calc
_refine_ls_wR_factor_ref 0.0823
_reflns_number_gt 2418
_reflns_number_total 2612
_reflns_threshold_expression F^2^>2\s(F^2^)
_cod_data_source_file is5315.cif
_cod_data_source_block I
_cod_original_sg_symbol_H-M 'P 21/n'
_cod_database_code 2238754

loop_
_symmetry_equiv_pos_site_id
_symmetry_equiv_pos_as_xyz
1 +X,+Y,+Z
2 1/2-X,1/2+Y,1/2-Z
3 -X,-Y,-Z
4 1/2+X,1/2-Y,1/2+Z

loop_
_atom_site_type_symbol
_atom_site_label
_atom_site_fract_x
_atom_site_fract_y
_atom_site_fract_z
_atom_site_U_iso_or_equiv
_atom_site_adp_type
_atom_site_calc_flag
_atom_site_refinement_flags
_atom_site_occupancy
_atom_site_symmetry_multiplicity
S S1 0.92257(4) 0.464054(12) 0.18414(4) 0.02040(10) Uani d . 1.0 4
F F1 0.66717(16) 0.18005(4) 0.78913(15) 0.0472(3) Uani d . 1.0 4
O O1 1.28538(13) 0.37499(4) 0.83947(13) 0.0254(2) Uani d . 1.0 4
O O2 0.53419(13) 0.42791(4) 0.53528(13) 0.0240(2) Uani d . 1.0 4
N N1 0.81733(14) 0.42098(4) 0.47872(14) 0.0166(2) Uani d . 1.0 4
N N2 1.14408(15) 0.41667(4) 0.53118(15) 0.0180(2) Uani d . 1.0 4
C C1 0.95711(17) 0.43386(4) 0.39663(17) 0.0164(3) Uani d . 1.0 4
C C2 1.14023(17) 0.39352(5) 0.70131(17) 0.0186(3) Uani d . 1.0 4
C C3 0.91869(16) 0.39534(5) 0.67800(16) 0.0166(3) Uani d . 1.0 4
C C4 0.61024(17) 0.43576(5) 0.41600(18) 0.0187(3) Uani d . 1.0 4
C C5 0.49412(19) 0.45857(6) 0.21277(19) 0.0265(3) Uani d . 1.0 4
C C6 0.84028(17) 0.33792(5) 0.69937(17) 0.0184(3) Uani d . 1.0 4
C C7 0.7772(2) 0.32809(5) 0.8518(2) 0.0264(3) Uani d . 1.0 4
C C8 0.7187(3) 0.27457(6) 0.8832(2) 0.0338(4) Uani d . 1.0 4
C C9 0.7236(3) 0.23252(6) 0.7578(3) 0.0314(3) Uani d . 1.0 4
C C10 0.7823(3) 0.24057(6) 0.6034(2) 0.0304(3) Uani d . 1.0 4
C C11 0.8411(2) 0.29430(5) 0.57419(19) 0.0249(3) Uani d . 1.0 4
H H2 1.252(3) 0.4205(7) 0.513(3) 0.027(4) Uiso d . 1.0 4
H H3 0.9063 0.4211 0.7800 0.0199 Uiso calc R 1.0 4
H H5A 0.3491 0.4617 0.1885 0.0318 Uiso calc R 1.0 4
H H5B 0.5095 0.4333 0.1143 0.0318 Uiso calc R 1.0 4
H H5C 0.5474 0.4957 0.2019 0.0318 Uiso calc R 1.0 4
H H7 0.7738 0.3581 0.9356 0.0317 Uiso calc R 1.0 4
H H8 0.6765 0.2673 0.9884 0.0406 Uiso calc R 1.0 4
H H10 0.7828 0.2104 0.5189 0.0364 Uiso calc R 1.0 4
H H11 0.8822 0.3012 0.4681 0.0299 Uiso calc R 1.0 4

loop_
_atom_site_aniso_label
_atom_site_aniso_U_11
_atom_site_aniso_U_22
_atom_site_aniso_U_33
_atom_site_aniso_U_12
_atom_site_aniso_U_13
_atom_site_aniso_U_23
S1 0.02194(17) 0.02105(16) 0.02123(17) 0.00019(10) 0.01181(13) 0.00233(10)
F1 0.0632(7) 0.0242(5) 0.0522(6) -0.0180(4) 0.0208(5) 0.0062(4)
O1 0.0181(5) 0.0278(5) 0.0267(5) 0.0001(4) 0.0052(4) 0.0056(4)
O2 0.0175(4) 0.0300(5) 0.0283(5) 0.0008(4) 0.0131(4) 0.0028(4)
N1 0.0148(5) 0.0173(5) 0.0188(5) -0.0003(4) 0.0078(4) 0.0014(4)
N2 0.0141(5) 0.0196(5) 0.0223(5) -0.0004(4) 0.0095(4) -0.0004(4)
C1 0.0170(5) 0.0122(5) 0.0220(6) -0.0019(4) 0.0099(5) -0.0034(4)
C2 0.0183(6) 0.0156(5) 0.0231(6) -0.0024(4) 0.0094(5) -0.0016(4)
C3 0.0162(6) 0.0163(6) 0.0179(6) -0.0008(4) 0.0075(5) 0.0006(4)
C4 0.0153(6) 0.0183(6) 0.0235(6) -0.0011(5) 0.0087(5) -0.0018(5)
C5 0.0174(6) 0.0386(8) 0.0229(6) 0.0029(5) 0.0072(5) 0.0036(5)
C6 0.0151(5) 0.0180(6) 0.0218(6) -0.0016(4) 0.0072(5) 0.0006(5)
C7 0.0316(7) 0.0243(7) 0.0279(7) -0.0064(5) 0.0168(6) -0.0020(5)
C8 0.0424(8) 0.0321(8) 0.0323(7) -0.0116(6) 0.0205(7) 0.0034(6)
C9 0.0326(7) 0.0207(6) 0.0370(8) -0.0097(6) 0.0098(6) 0.0061(6)
C10 0.0363(8) 0.0187(6) 0.0353(8) -0.0058(6) 0.0135(6) -0.0051(5)
C11 0.0284(7) 0.0219(6) 0.0278(7) -0.0035(5) 0.0146(6) -0.0022(5)

loop_
_atom_type_symbol
_atom_type_description
_atom_type_scat_dispersion_real
_atom_type_scat_dispersion_imag
_atom_type_scat_source
C C 0.0033 0.0016
;
International Tables for Crystallography
(1992, Vol. C, Tables 4.2.6.8 and 6.1.1.4)
;
H H 0.0000 0.0000
;
International Tables for Crystallography
(1992, Vol. C, Table 6.1.1.4)
;
F F 0.0171 0.0103
;
International Tables for Crystallography
(1992, Vol. C, Tables 4.2.6.8 and 6.1.1.4)
;
N N 0.0061 0.0033
;
International Tables for Crystallography
(1992, Vol. C, Tables 4.2.6.8 and 6.1.1.4)
;
O O 0.0106 0.0060
;
International Tables for Crystallography
(1992, Vol. C, Tables 4.2.6.8 and 6.1.1.4)
;
S S 0.1246 0.1234
;
International Tables for Crystallography
(1992, Vol. C, Tables 4.2.6.8 and 6.1.1.4)
;

loop_
_geom_angle_atom_site_label_1
_geom_angle_atom_site_label_2
_geom_angle_atom_site_label_3
_geom_angle
_geom_angle_publ_flag
C1 N1 C3 111.61(9) no
C1 N1 C4 130.13(10) no
C3 N1 C4 117.51(11) no
C1 N2 C2 114.14(12) no
S1 C1 N1 130.27(8) no
S1 C1 N2 123.36(11) no
N1 C1 N2 106.37(11) no
O1 C2 N2 126.05(13) no
O1 C2 C3 127.51(13) no
N2 C2 C3 106.44(9) no
N1 C3 C2 101.43(11) no
N1 C3 C6 114.97(9) no
C2 C3 C6 111.93(10) no
O2 C4 N1 116.01(10) no
O2 C4 C5 123.27(12) no
N1 C4 C5 120.71(13) no
C3 C6 C7 119.42(11) no
C3 C6 C11 120.67(13) no
C7 C6 C11 119.82(12) no
C6 C7 C8 120.39(14) no
C7 C8 C9 118.04(17) no
F1 C9 C8 118.03(16) no
F1 C9 C10 118.50(14) no
C8 C9 C10 123.48(15) no
C9 C10 C11 117.85(14) no
C6 C11 C10 120.41(15) no
C1 N2 H2 123.1(10) no
C2 N2 H2 122.7(10) no
N1 C3 H3 109.392 no
C2 C3 H3 109.399 no
C6 C3 H3 109.408 no
C4 C5 H5A 109.473 no
C4 C5 H5B 109.477 no
C4 C5 H5C 109.470 no
H5A C5 H5B 109.474 no
H5A C5 H5C 109.461 no
H5B C5 H5C 109.473 no
C6 C7 H7 119.804 no
C8 C7 H7 119.807 no
C7 C8 H8 120.984 no
C9 C8 H8 120.972 no
C9 C10 H10 121.071 no
C11 C10 H10 121.082 no
C6 C11 H11 119.797 no
C10 C11 H11 119.789 no

loop_
_geom_bond_atom_site_label_1
_geom_bond_atom_site_label_2
_geom_bond_distance
_geom_bond_publ_flag
S1 C1 1.6454(13) no
F1 C9 1.3621(19) no
O1 C2 1.2073(13) no
O2 C4 1.2150(19) no
N1 C1 1.3899(19) no
N1 C3 1.4810(14) no
N1 C4 1.4053(16) no
N2 C1 1.3676(14) no
N2 C2 1.3762(18) no
C2 C3 1.5206(18) no
C3 C6 1.5111(18) no
C4 C5 1.4906(17) no
C6 C7 1.383(3) no
C6 C11 1.3900(19) no
C7 C8 1.391(2) no
C8 C9 1.372(3) no
C9 C10 1.370(3) no
C10 C11 1.392(2) no
N2 H2 0.84(2) no
C3 H3 1.000 no
C5 H5A 0.980 no
C5 H5B 0.980 no
C5 H5C 0.980 no
C7 H7 0.950 no
C8 H8 0.950 no
C10 H10 0.950 no
C11 H11 0.950 no

loop_
_geom_hbond_atom_site_label_D
_geom_hbond_atom_site_label_H
_geom_hbond_atom_site_label_A
_geom_hbond_site_symmetry_A
_geom_hbond_distance_DH
_geom_hbond_distance_HA
_geom_hbond_distance_DA
_geom_hbond_angle_DHA
_geom_hbond_publ_flag
N2 H2 O2 1_655 0.84(2) 1.96(2) 2.7836(16) 167(2) yes

loop_
_geom_torsion_atom_site_label_1
_geom_torsion_atom_site_label_2
_geom_torsion_atom_site_label_3
_geom_torsion_atom_site_label_4
_geom_torsion
_geom_torsion_publ_flag
C1 N1 C3 C2 -1.25(11) no
C1 N1 C3 C6 -122.21(10) no
C3 N1 C1 S1 -178.11(9) no
C3 N1 C1 N2 1.32(11) no
C1 N1 C4 O2 -166.54(10) no
C1 N1 C4 C5 14.60(17) no
C4 N1 C1 S1 -8.49(18) no
C4 N1 C1 N2 170.93(10) no
C3 N1 C4 O2 2.57(15) no
C3 N1 C4 C5 -176.29(9) no
C4 N1 C3 C2 -172.31(9) no
C4 N1 C3 C6 66.73(13) no
C1 N2 C2 O1 179.24(10) no
C1 N2 C2 C3 0.04(12) no
C2 N2 C1 S1 178.64(9) no
C2 N2 C1 N1 -0.83(12) no
O1 C2 C3 N1 -178.48(12) no
O1 C2 C3 C6 -55.41(16) no
N2 C2 C3 N1 0.71(11) no
N2 C2 C3 C6 123.78(9) no
N1 C3 C6 C7 -126.90(11) no
N1 C3 C6 C11 56.50(14) no
C2 C3 C6 C7 118.06(11) no
C2 C3 C6 C11 -58.54(12) no
C3 C6 C7 C8 -175.27(9) no
C3 C6 C11 C10 175.46(9) no
C7 C6 C11 C10 -1.12(16) no
C11 C6 C7 C8 1.35(17) no
C6 C7 C8 C9 -0.67(18) no
C7 C8 C9 F1 179.71(11) no
C7 C8 C9 C10 -0.3(2) no
F1 C9 C10 C11 -179.49(10) no
C8 C9 C10 C11 0.5(2) no
C9 C10 C11 C6 0.21(18) no
